data_2220395
loop_
_publ_author_name
'Reichvilser, Moritz M.'
'Ossiander, Tanja'
'Kl\"ufers, Peter'
'Mayer, Peter'

_publ_section_title
;
 2-[Bis(2-aminoethyl)amino]ethanaminium chloride dichloromethane
 solvate
;
_journal_coeditor_code ZL2162
_journal_issue 12
_journal_name_full 'Acta Crystallographica Section E'
_journal_page_first o2500
_journal_paper_doi 10.1107/S1600536808039652
_journal_volume 64
_journal_year 2008
_chemical_formula_iupac 'C6 H19 N4 +, Cl -, C H2 Cl2'
_chemical_formula_moiety 'C6 H19 N4 +, Cl -, C H2 Cl2'
_chemical_formula_sum 'C7 H21 Cl3 N4'
_chemical_formula_weight 267.63
_chemical_name_systematic
;
2-[Bis(2-aminoethyl)amino]ethanaminium chloride dichloromethane solvate
;
_space_group_IT_number 14
_symmetry_cell_setting monoclinic
_symmetry_space_group_name_Hall '-P 2ybc'
_symmetry_space_group_name_H-M 'P 1 21/c 1'
_atom_sites_solution_hydrogens difmap
_atom_sites_solution_primary direct
_atom_sites_solution_secondary difmap
_cell_angle_alpha 90.00
_cell_angle_beta 104.273(2)
_cell_angle_gamma 90.00
_cell_formula_units_Z 4
_cell_length_a 12.1512(4)
_cell_length_b 8.5686(2)
_cell_length_c 13.5497(3)
_cell_measurement_reflns_used 17190
_cell_measurement_temperature 200(2)
_cell_measurement_theta_max 27.485
_cell_measurement_theta_min 3.134
_cell_volume 1367.23(6)
_computing_cell_refinement 'SCALEPACK (Otwinowski & Minor, 1997)'
_computing_data_collection 'COLLECT (Hooft, 2004)'
_computing_data_reduction 'SCALEPACK and DENZO (Otwinowski & Minor, 1997)'
_computing_molecular_graphics 'ORTEP-3 for Windows (Farrugia, 1997)'
_computing_publication_material
;SHELXL97 (Sheldrick, 2008), PLATON (Spek, 200) and
Mercury (Macrae et al., 2006)
;
_computing_structure_refinement 'SHELXL97 (Sheldrick, 2008)'
_computing_structure_solution 'SHELXS97 (Sheldrick, 2008)'
_diffrn_ambient_temperature 200(2)
_diffrn_detector_area_resol_mean 9
_diffrn_measured_fraction_theta_full 0.998
_diffrn_measured_fraction_theta_max 0.998
_diffrn_measurement_device '95mm CCD camera on \k-goniostat'
_diffrn_measurement_device_type 'Nonius KappaCCD area-detector'
_diffrn_measurement_method '\f and \w'
_diffrn_radiation_monochromator 'MONTEL, graded multilayered X-ray optics'
_diffrn_radiation_source 'rotating anode'
_diffrn_radiation_type MoK\a
_diffrn_radiation_wavelength 0.71073
_diffrn_reflns_av_R_equivalents 0.0300
_diffrn_reflns_av_sigmaI/netI 0.0272
_diffrn_reflns_limit_h_max 15
_diffrn_reflns_limit_h_min -15
_diffrn_reflns_limit_k_max 10
_diffrn_reflns_limit_k_min -11
_diffrn_reflns_limit_l_max 17
_diffrn_reflns_limit_l_min -17
_diffrn_reflns_number 10639
_diffrn_reflns_theta_full 27.48
_diffrn_reflns_theta_max 27.48
_diffrn_reflns_theta_min 3.16
_diffrn_standards_number 0
_exptl_absorpt_coefficient_mu 0.645
_exptl_absorpt_correction_type none
_exptl_crystal_colour colourless
_exptl_crystal_density_diffrn 1.300
_exptl_crystal_density_method 'not measured'
_exptl_crystal_description block
_exptl_crystal_F_000 568
_exptl_crystal_size_max 0.17
_exptl_crystal_size_mid 0.17
_exptl_crystal_size_min 0.17
_refine_diff_density_max 0.511
_refine_diff_density_min -0.567
_refine_ls_extinction_method none
_refine_ls_goodness_of_fit_ref 1.026
_refine_ls_hydrogen_treatment constr
_refine_ls_matrix_type full
_refine_ls_number_parameters 127
_refine_ls_number_reflns 3130
_refine_ls_number_restraints 0
_refine_ls_restrained_S_all 1.026
_refine_ls_R_factor_all 0.0586
_refine_ls_R_factor_gt 0.0417
_refine_ls_shift/su_max 0.000
_refine_ls_shift/su_mean 0.000
_refine_ls_structure_factor_coef Fsqd
_refine_ls_weighting_details 'calc w=1/[\s^2^(Fo^2^)+(0.0471P)^2^+0.7878P] where P=(Fo^2^+2Fc^2^)/3'
_refine_ls_weighting_scheme calc
_refine_ls_wR_factor_gt 0.1008
_refine_ls_wR_factor_ref 0.1111
_reflns_number_gt 2431
_reflns_number_total 3130
_reflns_threshold_expression I>2\s(I)
_cod_data_source_file zl2162.cif
_cod_data_source_block I
_cod_original_sg_symbol_H-M 'P 21/c'
_cod_database_code 2220395
_cod_database_fobs_code 2220395

loop_
_symmetry_equiv_pos_as_xyz
'x, y, z'
'-x, y+1/2, -z+1/2'
'-x, -y, -z'
'x, -y-1/2, z-1/2'

loop_
_atom_site_type_symbol
_atom_site_label
_atom_site_fract_x
_atom_site_fract_y
_atom_site_fract_z
_atom_site_U_iso_or_equiv
_atom_site_adp_type
_atom_site_calc_flag
_atom_site_refinement_flags
_atom_site_occupancy
N N1 0.28042(13) 0.26045(16) -0.00985(11) 0.0291(3) Uani d . 1
N N2 0.40189(14) 0.52948(18) 0.11822(12) 0.0355(4) Uani d . 1
H H1 0.4350 0.4312 0.1169 0.043 Uiso d R 1
H H2 0.3888 0.5495 0.1846 0.043 Uiso d R 1
N N3 0.36750(14) 0.01291(18) 0.14123(12) 0.0347(4) Uani d . 1
H H3 0.3757 -0.0326 0.2006 0.042 Uiso d R 1
H H4 0.4111 0.1080 0.1487 0.042 Uiso d R 1
N N4 0.48946(13) 0.20788(18) -0.07457(11) 0.0324(3) Uani d . 1
H H5 0.4973 0.2055 -0.0066 0.039 Uiso d R 1
H H6 0.5435 0.1373 -0.0843 0.039 Uiso d R 1
H H7 0.5240 0.3119 -0.0890 0.039 Uiso d R 1
C C1 0.22269(16) 0.3910(2) 0.02691(15) 0.0362(4) Uani d . 1
H H8 0.2052 0.3602 0.0918 0.043 Uiso calc R 1
H H9 0.1497 0.4113 -0.0232 0.043 Uiso calc R 1
C C2 0.29173(17) 0.5407(2) 0.04382(15) 0.0364(4) Uani d . 1
H H10 0.3049 0.5746 -0.0222 0.044 Uiso calc R 1
H H11 0.2462 0.6228 0.0666 0.044 Uiso calc R 1
C C3 0.28825(16) 0.2874(2) -0.11498(13) 0.0342(4) Uani d . 1
H H12 0.3085 0.3979 -0.1226 0.041 Uiso calc R 1
H H13 0.2132 0.2678 -0.1621 0.041 Uiso calc R 1
C C4 0.37594(16) 0.1831(2) -0.14384(13) 0.0343(4) Uani d . 1
H H14 0.3534 0.0725 -0.1405 0.041 Uiso calc R 1
H H15 0.3792 0.2058 -0.2147 0.041 Uiso calc R 1
C C5 0.22065(16) 0.1131(2) -0.00284(14) 0.0355(4) Uani d . 1
H H16 0.2424 0.0354 -0.0487 0.043 Uiso calc R 1
H H17 0.1378 0.1309 -0.0268 0.043 Uiso calc R 1
C C6 0.24633(17) 0.0466(2) 0.10427(14) 0.0362(4) Uani d . 1
H H18 0.2230 0.1224 0.1504 0.043 Uiso calc R 1
H H19 0.2022 -0.0505 0.1044 0.043 Uiso calc R 1
Cl Cl2 0.03789(6) 0.73386(9) 0.38860(6) 0.0703(2) Uani d . 1
Cl Cl3 0.07369(8) 0.62211(16) 0.19725(8) 0.1163(4) Uani d . 1
C C7 0.1040(2) 0.7685(3) 0.2895(2) 0.0630(7) Uani d . 1
H H20 0.0780 0.8702 0.2574 0.076 Uiso calc R 1
H H21 0.1871 0.7746 0.3178 0.076 Uiso calc R 1
Cl Cl1 0.60198(4) 0.24526(5) 0.16855(3) 0.03439(14) Uani d . 1

loop_
_atom_site_aniso_label
_atom_site_aniso_U_11
_atom_site_aniso_U_22
_atom_site_aniso_U_33
_atom_site_aniso_U_12
_atom_site_aniso_U_13
_atom_site_aniso_U_23
N1 0.0323(8) 0.0290(7) 0.0272(7) -0.0003(6) 0.0093(6) 0.0019(6)
N2 0.0442(9) 0.0298(8) 0.0320(8) 0.0009(7) 0.0082(7) -0.0019(6)
N3 0.0409(9) 0.0321(8) 0.0333(8) 0.0032(7) 0.0132(7) 0.0056(6)
N4 0.0375(8) 0.0331(8) 0.0276(7) 0.0026(7) 0.0101(6) 0.0001(6)
C1 0.0329(10) 0.0361(10) 0.0412(10) 0.0026(8) 0.0123(8) -0.0008(8)
C2 0.0398(10) 0.0306(9) 0.0403(10) 0.0042(8) 0.0127(8) 0.0019(8)
C3 0.0372(10) 0.0371(10) 0.0285(9) 0.0024(8) 0.0082(8) 0.0051(7)
C4 0.0394(10) 0.0344(10) 0.0296(9) -0.0016(8) 0.0095(8) -0.0031(7)
C5 0.0350(10) 0.0347(10) 0.0355(9) -0.0069(8) 0.0065(8) 0.0000(8)
C6 0.0383(10) 0.0352(10) 0.0382(10) -0.0026(8) 0.0151(8) 0.0037(8)
Cl2 0.0586(4) 0.0835(5) 0.0745(4) 0.0079(3) 0.0269(3) 0.0044(3)
Cl3 0.0780(6) 0.1752(11) 0.1012(7) -0.0436(6) 0.0326(5) -0.0730(7)
C7 0.0437(13) 0.0711(17) 0.0787(18) -0.0073(12) 0.0239(13) -0.0116(14)
Cl1 0.0357(3) 0.0366(3) 0.0302(2) -0.00045(18) 0.00691(17) -0.00011(17)

loop_
_atom_type_symbol
_atom_type_description
_atom_type_scat_dispersion_real
_atom_type_scat_dispersion_imag
_atom_type_scat_source
C C 0.0033 0.0016 'International Tables Vol C Tables 4.2.6.8 and 6.1.1.4'
H H 0.0000 0.0000 'International Tables Vol C Tables 4.2.6.8 and 6.1.1.4'
Cl Cl 0.1484 0.1585 'International Tables Vol C Tables 4.2.6.8 and 6.1.1.4'
N N 0.0061 0.0033 'International Tables Vol C Tables 4.2.6.8 and 6.1.1.4'

loop_
_geom_angle_atom_site_label_1
_geom_angle_atom_site_label_2
_geom_angle_atom_site_label_3
_geom_angle
C3 N1 C1 111.05(14)
C3 N1 C5 110.38(14)
C1 N1 C5 110.28(14)
C2 N2 H1 111.7
C2 N2 H2 107.2
H1 N2 H2 110.4
C6 N3 H3 106.2
C6 N3 H4 110.5
H3 N3 H4 110.1
C4 N4 H5 119.5
C4 N4 H6 113.5
H5 N4 H6 103.3
C4 N4 H7 111.5
H5 N4 H7 105.6
H6 N4 H7 101.7
N1 C1 C2 113.68(15)
N1 C1 H8 108.8
C2 C1 H8 108.8
N1 C1 H9 108.8
C2 C1 H9 108.8
H8 C1 H9 107.7
N2 C2 C1 115.12(15)
N2 C2 H10 108.5
C1 C2 H10 108.5
N2 C2 H11 108.5
C1 C2 H11 108.5
H10 C2 H11 107.5
N1 C3 C4 112.06(15)
N1 C3 H12 109.2
C4 C3 H12 109.2
N1 C3 H13 109.2
C4 C3 H13 109.2
H12 C3 H13 107.9
N4 C4 C3 110.89(15)
N4 C4 H14 109.5
C3 C4 H14 109.5
N4 C4 H15 109.5
C3 C4 H15 109.5
H14 C4 H15 108.0
N1 C5 C6 113.30(15)
N1 C5 H16 108.9
C6 C5 H16 108.9
N1 C5 H17 108.9
C6 C5 H17 108.9
H16 C5 H17 107.7
N3 C6 C5 110.71(15)
N3 C6 H18 109.5
C5 C6 H18 109.5
N3 C6 H19 109.5
C5 C6 H19 109.5
H18 C6 H19 108.1
Cl3 C7 Cl2 111.83(15)
Cl3 C7 H20 109.2
Cl2 C7 H20 109.2
Cl3 C7 H21 109.2
Cl2 C7 H21 109.2
H20 C7 H21 107.9

loop_
_geom_bond_atom_site_label_1
_geom_bond_atom_site_label_2
_geom_bond_distance
N1 C3 1.469(2)
N1 C1 1.471(2)
N1 C5 1.471(2)
N2 C2 1.467(2)
N2 H1 0.9358
N2 H2 0.9660
N3 C6 1.462(2)
N3 H3 0.8776
N3 H4 0.9638
N4 C4 1.480(2)
N4 H5 0.9019
N4 H6 0.9265
N4 H7 1.0244
C1 C2 1.519(3)
C1 H8 0.9900
C1 H9 0.9900
C2 H10 0.9900
C2 H11 0.9900
C3 C4 1.514(3)
C3 H12 0.9900
C3 H13 0.9900
C4 H14 0.9900
C4 H15 0.9900
C5 C6 1.518(3)
C5 H16 0.9900
C5 H17 0.9900
C6 H18 0.9900
C6 H19 0.9900
Cl2 C7 1.751(3)
Cl3 C7 1.745(3)
C7 H20 0.9900
C7 H21 0.9900

loop_
_geom_hbond_atom_site_label_D
_geom_hbond_atom_site_label_H
_geom_hbond_atom_site_label_A
_geom_hbond_site_symmetry_A
_geom_hbond_distance_DH
_geom_hbond_distance_HA
_geom_hbond_distance_DA
_geom_hbond_angle_DHA
_geom_hbond_publ_flag
N2 H1 Cl1 . 0.94 2.54 3.3897(17) 151 y
N2 H2 Cl1 2_655 0.97 2.58 3.4402(16) 148 y
N3 H3 Cl1 2_645 0.88 2.57 3.4013(16) 159 y
N3 H4 Cl1 . 0.96 2.55 3.4203(17) 150 y
N4 H5 Cl1 . 0.90 2.42 3.2562(15) 153 y
N4 H6 N3 3_655 0.93 1.96 2.862(2) 165 y
N4 H7 N2 3_665 1.02 1.73 2.746(2) 171 y
C4 H14 Cl1 3_655 0.99 2.82 3.7014(18) 149 y
C7 H21 Cl1 2_655 0.99 2.54 3.482(3) 160 y

loop_
_geom_torsion_atom_site_label_1
_geom_torsion_atom_site_label_2
_geom_torsion_atom_site_label_3
_geom_torsion_atom_site_label_4
_geom_torsion
C3 N1 C1 C2 -69.7(2)
C5 N1 C1 C2 167.57(15)
N1 C1 C2 N2 -59.7(2)
C1 N1 C3 C4 162.77(15)
C5 N1 C3 C4 -74.60(19)
N1 C3 C4 N4 -58.4(2)
C3 N1 C5 C6 158.47(16)
C1 N1 C5 C6 -78.5(2)
N1 C5 C6 N3 -60.7(2)

loop_
_cod_related_entry_id
_cod_related_entry_database
_cod_related_entry_code
1 ChemSpider 30655677
